data_7019947
loop_
_publ_author_name
'Wang, Xin'
'Yang, Yu-Lin'
'Wang, Ping'
'Li, Liang'
'Fan, Rui-Qing'
'Cao, Wen-Wu'
'Yang, Bin'
'Wang, Hui'
'Liu, Jing-Yao'

_publ_section_title
;
 High efficiency co-sensitized solar cell based on luminescent lanthanide
 complexes with pyridine-2,6-dicarboxylic acid ligands.
;
_journal_issue 35
_journal_name_full 'Dalton transactions (Cambridge, England : 2003)'
_journal_page_first 10619
_journal_page_last 10625
_journal_paper_doi 10.1039/c2dt30430a
_journal_volume 41
_journal_year 2012
_chemical_formula_sum 'C29 H36 Dy N3 O16'
_chemical_formula_weight 845.11
_chemical_name_systematic
;
?
;
_space_group_IT_number 60
_symmetry_space_group_name_Hall '-P 2n 2ab'
_symmetry_space_group_name_H-M 'P b c n'
_atom_sites_solution_hydrogens geom
_atom_sites_solution_primary direct
_atom_sites_solution_secondary difmap
_audit_creation_method SHELXL-97
_cell_angle_alpha 90.00
_cell_angle_beta 90.00
_cell_angle_gamma 90.00
_cell_formula_units_Z 4
_cell_length_a 16.947(3)
_cell_length_b 10.654(2)
_cell_length_c 18.659(4)
_cell_measurement_temperature 293(2)
_cell_volume 3368.9(11)
_computing_structure_refinement 'SHELXL-97 (Sheldrick, 1997)'
_computing_structure_solution 'SHELXS-97 (Sheldrick, 1990)'
_diffrn_ambient_temperature 293(2)
_diffrn_measured_fraction_theta_full 0.998
_diffrn_measured_fraction_theta_max 0.998
_diffrn_radiation_monochromator graphite
_diffrn_radiation_source 'fine-focus sealed tube'
_diffrn_radiation_type MoK\a
_diffrn_radiation_wavelength 0.71073
_diffrn_reflns_av_R_equivalents 0.0354
_diffrn_reflns_av_sigmaI/netI 0.0200
_diffrn_reflns_limit_h_max 21
_diffrn_reflns_limit_h_min -21
_diffrn_reflns_limit_k_max 13
_diffrn_reflns_limit_k_min -13
_diffrn_reflns_limit_l_max 24
_diffrn_reflns_limit_l_min -23
_diffrn_reflns_number 31096
_diffrn_reflns_theta_full 27.46
_diffrn_reflns_theta_max 27.46
_diffrn_reflns_theta_min 3.14
_exptl_absorpt_coefficient_mu 2.296
_exptl_absorpt_correction_T_max 0.7702
_exptl_absorpt_correction_T_min 0.6567
_exptl_crystal_density_diffrn 1.666
_exptl_crystal_density_method 'not measured'
_exptl_crystal_F_000 1700
_exptl_crystal_size_max 0.20
_exptl_crystal_size_mid 0.16
_exptl_crystal_size_min 0.12
_refine_diff_density_max 0.562
_refine_diff_density_min -0.739
_refine_diff_density_rms 0.103
_refine_ls_extinction_method none
_refine_ls_goodness_of_fit_ref 0.961
_refine_ls_hydrogen_treatment mixed
_refine_ls_matrix_type full
_refine_ls_number_parameters 227
_refine_ls_number_reflns 3839
_refine_ls_number_restraints 1
_refine_ls_restrained_S_all 0.982
_refine_ls_R_factor_all 0.0476
_refine_ls_R_factor_gt 0.0351
_refine_ls_shift/su_max 0.006
_refine_ls_shift/su_mean 0.000
_refine_ls_structure_factor_coef Fsqd
_refine_ls_weighting_details 'calc w=1/[\s^2^(Fo^2^)+(0.0424P)^2^+13.6043P] where P=(Fo^2^+2Fc^2^)/3'
_refine_ls_weighting_scheme calc
_refine_ls_wR_factor_gt 0.0887
_refine_ls_wR_factor_ref 0.0961
_reflns_number_gt 2985
_reflns_number_total 3839
_reflns_threshold_expression >2sigma(I)
_cod_data_source_file c2dt30430a.txt
_cod_data_source_block r
_cod_original_cell_volume 3368.9(12)
_cod_database_code 7019947

loop_
_symmetry_equiv_pos_as_xyz
'x, y, z'
'-x+1/2, -y+1/2, z+1/2'
'-x, y, -z+1/2'
'x+1/2, -y+1/2, -z'
'-x, -y, -z'
'x-1/2, y-1/2, -z-1/2'
'x, -y, z-1/2'
'-x-1/2, y-1/2, z'

loop_
_atom_site_label
_atom_site_type_symbol
_atom_site_fract_x
_atom_site_fract_y
_atom_site_fract_z
_atom_site_U_iso_or_equiv
_atom_site_adp_type
_atom_site_occupancy
_atom_site_symmetry_multiplicity
_atom_site_calc_flag
_atom_site_refinement_flags
Dy1 Dy 0.0013(6) 0.86978(3) 0.2568(2) 0.0227(5) Uani 0.50 1 d P
O1 O 0.0907(2) 0.5621(3) 0.1064(2) 0.0616(10) Uani 1 1 d .
H1 H 0.0522 0.5584 0.0798 0.092 Uiso 0.50 1 calc PR
O2 O 0.01675(18) 0.7060(3) 0.1620(2) 0.0480(8) Uani 1 1 d .
O3 O 0.2050(2) 0.9152(4) 0.4029(2) 0.0625(10) Uani 1 1 d .
O4 O 0.09166(18) 0.9347(3) 0.34356(17) 0.0414(7) Uani 1 1 d .
O5 O 0.08505(17) 0.9689(3) 0.16314(16) 0.0377(7) Uani 1 1 d .
O6 O 0.1175(2) 1.1333(3) 0.0961(2) 0.0583(10) Uani 1 1 d .
H6 H 0.1106 1.2095 0.0972 0.087 Uiso 0.50 1 calc PR
O7 O 0.0921(6) 0.8663(8) -0.0083(4) 0.171(4) Uani 1 1 d .
H7 H 0.0737 0.8306 0.0269 0.257 Uiso 1 1 calc R
O8 O 0.0670(3) 1.3295(5) -0.0167(3) 0.1075(19) Uani 1 1 d .
H8 H 0.0320 1.2973 0.0075 0.161 Uiso 1 1 calc R
C1 C 0.1577(3) 0.8846(5) 0.3551(3) 0.0424(10) Uani 1 1 d .
C2 C 0.1807(2) 0.7793(4) 0.3057(2) 0.0385(10) Uani 1 1 d .
C3 C 0.2515(3) 0.7151(6) 0.3106(3) 0.0525(13) Uani 1 1 d .
H3A H 0.2881 0.7357 0.3458 0.063 Uiso 1 1 calc R
C4 C 0.2668(4) 0.6208(6) 0.2628(3) 0.0628(18) Uani 1 1 d .
H4A H 0.3140 0.5764 0.2653 0.075 Uiso 1 1 calc R
C5 C 0.2115(3) 0.5919(5) 0.2106(3) 0.0550(14) Uani 1 1 d .
H5A H 0.2207 0.5279 0.1778 0.066 Uiso 1 1 calc R
C6 C 0.1417(3) 0.6610(4) 0.2085(3) 0.0386(10) Uani 1 1 d .
C7 C 0.0784(3) 0.6399(4) 0.1540(3) 0.0424(11) Uani 1 1 d .
C8 C 0.0000 1.3587(6) 0.2500 0.080(4) Uani 1 2 d S
H8 H 0.0000 1.4460 0.2500 0.096 Uiso 1 2 calc SR
C9 C 0.0414(4) 1.2963(4) 0.1979(3) 0.0531(13) Uani 1 1 d .
H9A H 0.0691 1.3395 0.1627 0.064 Uiso 1 1 calc R
C10 C 0.0402(2) 1.1672(4) 0.1998(2) 0.0324(8) Uani 1 1 d .
C11 C 0.0841(3) 1.0838(4) 0.1484(2) 0.0366(9) Uani 1 1 d .
C12 C 0.2280(5) 0.8573(8) 0.0405(4) 0.104(3) Uani 1 1 d .
H12A H 0.2726 0.9093 0.0515 0.157 Uiso 1 1 calc R
H12B H 0.2428 0.7958 0.0054 0.157 Uiso 1 1 calc R
H12C H 0.2104 0.8157 0.0833 0.157 Uiso 1 1 calc R
C13 C 0.1649(3) 0.9344(5) 0.0125(2) 0.0469(12) Uani 1 1 d .
H13A H 0.1845 0.9790 -0.0292 0.056 Uiso 1 1 calc R
H13B H 0.1512 0.9966 0.0483 0.056 Uiso 1 1 calc R
C14 C 0.1089(5) 1.5393(9) -0.0842(5) 0.114(3) Uani 1 1 d D
H14A H 0.0914 1.6229 -0.0950 0.171 Uiso 1 1 calc R
H14B H 0.1169 1.4939 -0.1281 0.171 Uiso 1 1 calc R
H14C H 0.1576 1.5431 -0.0581 0.171 Uiso 1 1 calc R
C15 C 0.0429(5) 1.4686(8) -0.0364(5) 0.098(3) Uani 1 1 d D
H15A H 0.0345 1.5157 0.0075 0.118 Uiso 1 1 calc R
H15B H -0.0066 1.4673 -0.0626 0.118 Uiso 1 1 calc R
N1 N 0.1275(2) 0.7527(3) 0.2555(2) 0.0356(8) Uani 1 1 d .
N2 N 0.0000 1.1036(4) 0.2500 0.0317(10) Uani 1 2 d S

loop_
_atom_site_aniso_label
_atom_site_aniso_U_11
_atom_site_aniso_U_22
_atom_site_aniso_U_33
_atom_site_aniso_U_23
_atom_site_aniso_U_13
_atom_site_aniso_U_12
Dy1 0.0233(5) 0.02236(14) 0.0224(14) 0.00057(19) 0.0000(14) 0.0004(3)
O1 0.060(2) 0.049(2) 0.076(3) -0.029(2) 0.006(2) 0.0087(18)
O2 0.0336(16) 0.0398(17) 0.071(2) -0.0181(17) 0.0005(15) 0.0026(13)
O3 0.046(2) 0.087(3) 0.054(2) -0.013(2) -0.0150(18) 0.004(2)
O4 0.0365(16) 0.0391(17) 0.0487(18) -0.0023(14) -0.0024(14) 0.0013(13)
O5 0.0385(16) 0.0295(15) 0.0452(17) -0.0019(13) 0.0106(14) 0.0019(12)
O6 0.079(3) 0.047(2) 0.049(2) 0.0049(16) 0.032(2) -0.0022(18)
O7 0.210(9) 0.175(9) 0.129(6) 0.009(5) 0.034(6) -0.046(7)
O8 0.104(4) 0.078(4) 0.140(5) 0.015(4) -0.036(4) -0.005(3)
C1 0.033(2) 0.048(3) 0.046(3) 0.010(2) -0.001(2) -0.0049(19)
C2 0.030(2) 0.046(3) 0.040(2) 0.0105(19) 0.0047(18) 0.0028(18)
C3 0.038(2) 0.071(4) 0.048(3) 0.014(3) -0.001(2) 0.016(2)
C4 0.050(3) 0.081(4) 0.058(4) 0.021(3) 0.011(3) 0.035(3)
C5 0.056(3) 0.053(3) 0.056(3) 0.008(3) 0.017(3) 0.026(3)
C6 0.037(2) 0.033(2) 0.045(3) 0.0072(19) 0.011(2) 0.0080(18)
C7 0.046(3) 0.026(2) 0.055(3) -0.0017(19) 0.014(2) -0.0021(18)
C8 0.142(10) 0.017(3) 0.080(6) 0.000 0.050(6) 0.000
C9 0.080(4) 0.030(2) 0.049(3) 0.006(2) 0.024(3) -0.004(2)
C10 0.036(2) 0.030(2) 0.031(2) 0.0009(16) 0.0064(17) -0.0020(17)
C11 0.035(2) 0.038(2) 0.037(2) -0.0006(18) 0.0066(18) -0.0041(18)
C12 0.132(8) 0.122(7) 0.059(4) 0.011(4) 0.023(5) 0.040(6)
C13 0.062(3) 0.051(3) 0.028(2) -0.006(2) 0.012(2) -0.001(2)
C14 0.117(7) 0.137(8) 0.089(6) 0.018(6) 0.032(5) 0.050(6)
C15 0.093(6) 0.094(6) 0.108(6) -0.032(5) -0.019(5) 0.006(5)
N1 0.0292(17) 0.0312(17) 0.046(2) 0.0060(16) 0.0086(16) 0.0036(13)
N2 0.032(2) 0.026(2) 0.037(2) 0.000 0.004(2) 0.000

loop_
_atom_type_symbol
_atom_type_description
_atom_type_scat_dispersion_real
_atom_type_scat_dispersion_imag
_atom_type_scat_source
C C 0.0033 0.0016 'International Tables Vol C Tables 4.2.6.8 and 6.1.1.4'
H H 0.0000 0.0000 'International Tables Vol C Tables 4.2.6.8 and 6.1.1.4'
N N 0.0061 0.0033 'International Tables Vol C Tables 4.2.6.8 and 6.1.1.4'
O O 0.0106 0.0060 'International Tables Vol C Tables 4.2.6.8 and 6.1.1.4'
Dy Dy -0.1892 4.4098 'International Tables Vol C Tables 4.2.6.8 and 6.1.1.4'

loop_
_geom_angle_atom_site_label_1
_geom_angle_atom_site_label_2
_geom_angle_atom_site_label_3
_geom_angle
_geom_angle_site_symmetry_1
_geom_angle_site_symmetry_3
Dy1 Dy1 O2 128.2(14) 3 3
Dy1 Dy1 O4 143(4) 3 .
O2 Dy1 O4 81.8(2) 3 .
Dy1 Dy1 O5 122(4) 3 3
O2 Dy1 O5 80.8(2) 3 3
O4 Dy1 O5 80.43(16) . 3
Dy1 Dy1 N1 98(4) 3 .
O2 Dy1 N1 75.06(18) 3 .
O4 Dy1 N1 65.7(3) . .
O5 Dy1 N1 140.6(3) 3 .
Dy1 Dy1 O5 53(4) 3 .
O2 Dy1 O5 148.1(4) 3 .
O4 Dy1 O5 89.2(3) . .
O5 Dy1 O5 127.84(14) 3 .
N1 Dy1 O5 73.4(3) . .
Dy1 Dy1 N2 87.05(10) 3 .
O2 Dy1 N2 141.2(2) 3 .
O4 Dy1 N2 75.22(14) . .
O5 Dy1 N2 64.97(12) 3 .
N1 Dy1 N2 120.7(4) . .
O5 Dy1 N2 62.96(12) . .
Dy1 Dy1 O2 47.1(13) 3 .
O2 Dy1 O2 87.21(19) 3 .
O4 Dy1 O2 129.0(4) . .
O5 Dy1 O2 146.3(4) 3 .
N1 Dy1 O2 63.31(18) . .
O5 Dy1 O2 74.9(2) . .
N2 Dy1 O2 131.5(2) . .
Dy1 Dy1 N1 76(4) 3 3
O2 Dy1 N1 64.9(2) 3 3
O4 Dy1 N1 141.0(3) . 3
O5 Dy1 N1 75.0(3) 3 3
N1 Dy1 N1 119.80(16) . 3
O5 Dy1 N1 129.8(2) . 3
N2 Dy1 N1 118.8(3) . 3
O2 Dy1 N1 71.41(17) . 3
Dy1 Dy1 O4 34(4) 3 3
O2 Dy1 O4 127.0(4) 3 3
O4 Dy1 O4 146.81(15) . 3
O5 Dy1 O4 87.7(3) 3 3
N1 Dy1 O4 131.7(2) . 3
O5 Dy1 O4 73.79(15) . 3
N2 Dy1 O4 71.68(13) . 3
O2 Dy1 O4 74.56(17) . 3
N1 Dy1 O4 62.1(2) 3 3
C7 O1 H1 109.5 . .
C7 O2 Dy1 126.9(4) . 3
C7 O2 Dy1 123.9(4) . .
Dy1 O2 Dy1 4.6(2) 3 .
C1 O4 Dy1 125.2(3) . .
C1 O4 Dy1 124.1(3) . 3
Dy1 O4 Dy1 3.5(3) . 3
C11 O5 Dy1 124.9(3) . 3
C11 O5 Dy1 124.1(3) . .
Dy1 O5 Dy1 5.0(3) 3 .
C11 O6 H6 109.5 . .
C13 O7 H7 109.5 . .
C15 O8 H8 109.5 . .
O3 C1 O4 125.8(5) . .
O3 C1 C2 117.9(4) . .
O4 C1 C2 116.3(4) . .
N1 C2 C3 121.9(5) . .
N1 C2 C1 114.5(4) . .
C3 C2 C1 123.6(4) . .
C4 C3 C2 119.0(5) . .
C4 C3 H3A 120.5 . .
C2 C3 H3A 120.5 . .
C3 C4 C5 119.5(5) . .
C3 C4 H4A 120.2 . .
C5 C4 H4A 120.2 . .
C4 C5 C6 118.4(5) . .
C4 C5 H5A 120.8 . .
C6 C5 H5A 120.8 . .
N1 C6 C5 121.4(5) . .
N1 C6 C7 115.4(4) . .
C5 C6 C7 123.2(5) . .
O1 C7 O2 126.7(5) . .
O1 C7 C6 118.0(4) . .
O2 C7 C6 115.3(4) . .
C9 C8 C9 122.0(6) 3 .
C9 C8 H8 119.0 3 .
C9 C8 H8 119.0 . .
C8 C9 C10 117.3(5) . .
C8 C9 H9A 121.3 . .
C10 C9 H9A 121.3 . .
N2 C10 C9 122.0(4) . .
N2 C10 C11 113.5(4) . .
C9 C10 C11 124.5(4) . .
O6 C11 O5 125.4(4) . .
O6 C11 C10 118.4(4) . .
O5 C11 C10 116.2(4) . .
C13 C12 H12A 109.5 . .
C13 C12 H12B 109.5 . .
H12A C12 H12B 109.5 . .
C13 C12 H12C 109.5 . .
H12A C12 H12C 109.5 . .
H12B C12 H12C 109.5 . .
C12 C13 O7 115.6(7) . .
C12 C13 H13A 108.4 . .
O7 C13 H13A 108.4 . .
C12 C13 H13B 108.4 . .
O7 C13 H13B 108.4 . .
H13A C13 H13B 107.4 . .
C15 C14 H14A 109.5 . .
C15 C14 H14B 109.5 . .
H14A C14 H14B 109.5 . .
C15 C14 H14C 109.5 . .
H14A C14 H14C 109.5 . .
H14B C14 H14C 109.5 . .
O8 C15 C14 112.7(6) . .
O8 C15 H15A 109.0 . .
C14 C15 H15A 109.0 . .
O8 C15 H15B 109.0 . .
C14 C15 H15B 109.0 . .
H15A C15 H15B 107.8 . .
C2 N1 C6 119.8(4) . .
C2 N1 Dy1 118.1(3) . .
C6 N1 Dy1 122.0(3) . .
C2 N1 Dy1 123.0(3) . 3
C6 N1 Dy1 117.2(3) . 3
Dy1 N1 Dy1 5.78(19) . 3
C10 N2 C10 119.3(5) 3 .
C10 N2 Dy1 122.4(3) 3 3
C10 N2 Dy1 118.3(3) . 3
C10 N2 Dy1 118.3(3) 3 .
C10 N2 Dy1 122.4(3) . .
Dy1 N2 Dy1 5.9(2) 3 .

loop_
_geom_bond_atom_site_label_1
_geom_bond_atom_site_label_2
_geom_bond_distance
_geom_bond_site_symmetry_2
Dy1 Dy1 0.257(9) 3
Dy1 O2 2.331(5) 3
Dy1 O4 2.334(8) .
Dy1 O5 2.343(8) 3
Dy1 N1 2.477(9) .
Dy1 O5 2.487(7) .
Dy1 N2 2.495(5) .
Dy1 O2 2.498(5) .
Dy1 N1 2.525(9) 3
Dy1 O4 2.543(7) 3
O1 C7 1.232(6) .
O1 H1 0.8200 .
O2 C7 1.269(5) .
O2 Dy1 2.331(5) 3
O3 C1 1.244(6) .
O4 C1 1.258(5) .
O4 Dy1 2.543(7) 3
O5 C11 1.256(5) .
O5 Dy1 2.343(8) 3
O6 C11 1.245(5) .
O6 H6 0.8200 .
O7 C13 1.483(10) .
O7 H7 0.8200 .
O8 C15 1.581(10) .
O8 H8 0.8200 .
C1 C2 1.503(7) .
C2 N1 1.331(6) .
C2 C3 1.384(6) .
C3 C4 1.369(8) .
C3 H3A 0.9300 .
C4 C5 1.386(9) .
C4 H4A 0.9300 .
C5 C6 1.394(6) .
C5 H5A 0.9300 .
C6 N1 1.334(6) .
C6 C7 1.496(7) .
C8 C9 1.370(6) 3
C8 C9 1.370(6) .
C8 H8 0.9300 .
C9 C10 1.376(6) .
C9 H9A 0.9300 .
C10 N2 1.341(5) .
C10 C11 1.505(6) .
C12 C13 1.446(9) .
C12 H12A 0.9600 .
C12 H12B 0.9600 .
C12 H12C 0.9600 .
C13 H13A 0.9700 .
C13 H13B 0.9700 .
C14 C15 1.618(10) .
C14 H14A 0.9600 .
C14 H14B 0.9600 .
C14 H14C 0.9600 .
C15 H15A 0.9700 .
C15 H15B 0.9700 .
N1 Dy1 2.525(9) 3
N2 C10 1.341(5) 3
N2 Dy1 2.495(5) 3
